data_2241382
loop_
_publ_author_name
'Reuter, Hans'
'Reichelt, Martin'

_publ_section_title
;
 Crystal structure of the coordination compound of triiodidomethyltin(IV)
 with 2,2'-bipyridine, MeSnI~3~&#x00B7;bipy
;
_journal_issue 1
_journal_name_full 'Acta Crystallographica Section E'
_journal_page_first 17
_journal_page_last 20
_journal_paper_doi 10.1107/S2056989015022975
_journal_volume 72
_journal_year 2016
_chemical_formula_iupac '[Sn (C H3) I3 (C10 H8 N2)]'
_chemical_formula_sum 'C11 H11 I3 N2 Sn'
_chemical_formula_weight 670.61
_chemical_name_systematic
;
(2,2'-Bipyridine-\k^2^<i>N</i>,<i>N</i>')triiodidomethyltin(IV)
;
_space_group_crystal_system orthorhombic
_space_group_IT_number 29
_space_group_name_Hall 'P 2c -2ac'
_space_group_name_H-M_alt 'P c a 21'
_symmetry_space_group_name_Hall 'P 2c -2ac'
_symmetry_space_group_name_H-M 'P c a 21'
_atom_sites_solution_hydrogens geom
_atom_sites_solution_primary direct
_atom_sites_solution_secondary difmap
_audit_creation_method SHELXL-2014/7
_cell_angle_alpha 90
_cell_angle_beta 90
_cell_angle_gamma 90
_cell_formula_units_Z 4
_cell_length_a 23.5604(4)
_cell_length_b 7.0367(3)
_cell_length_c 9.5792(4)
_cell_measurement_reflns_used 9469
_cell_measurement_temperature 100(2)
_cell_measurement_theta_max 28.76
_cell_measurement_theta_min 2.74
_cell_volume 1588.11(10)
_computing_cell_refinement
;
SAINT (Bruker, 2009)
;
_computing_data_collection
;
APEX2 (Bruker, 2009)
;
_computing_data_reduction
;
SAINT (Bruker, 2009)
;
_computing_molecular_graphics
;
DIAMOND (Brandenburg, 2006) and Mercury (Macrae <i>et al.</i>,
2008)
;
_computing_publication_material
;
SHELXTL (Sheldrick, 2008)
;
_computing_structure_refinement
;
SHELXL2014 (Sheldrick, 2015)
;
_computing_structure_solution
;
SHELXS97 (Sheldrick, 2008)
;
_diffrn_ambient_temperature 100(2)
_diffrn_measured_fraction_theta_full 0.999
_diffrn_measured_fraction_theta_max 1.000
_diffrn_measurement_device_type 'Bruker APEXII CCD'
_diffrn_measurement_method '\f and \w scans'
_diffrn_radiation_type MoK\a
_diffrn_radiation_wavelength 0.71073
_diffrn_reflns_av_R_equivalents 0.0388
_diffrn_reflns_limit_h_max 31
_diffrn_reflns_limit_h_min -31
_diffrn_reflns_limit_k_max 9
_diffrn_reflns_limit_k_min -9
_diffrn_reflns_limit_l_max 11
_diffrn_reflns_limit_l_min -12
_diffrn_reflns_number 48663
_diffrn_reflns_theta_full 25.242
_diffrn_reflns_theta_max 28.765
_diffrn_reflns_theta_min 2.741
_exptl_absorpt_coefficient_mu 7.423
_exptl_absorpt_correction_T_max 0.501
_exptl_absorpt_correction_T_min 0.285
_exptl_absorpt_correction_type multi-scan
_exptl_absorpt_process_details
;
(SADABS; Bruker, 2009)
;
_exptl_crystal_colour orange
_exptl_crystal_density_diffrn 2.805
_exptl_crystal_description block
_exptl_crystal_F_000 1200
_exptl_crystal_size_max 0.226
_exptl_crystal_size_mid 0.148
_exptl_crystal_size_min 0.108
_refine_diff_density_max 0.614
_refine_diff_density_min -0.810
_refine_ls_abs_structure_details
;
 Refined as an inversion twin.
;
_refine_ls_abs_structure_Flack 0.12(3)
_refine_ls_extinction_method none
_refine_ls_goodness_of_fit_ref 1.207
_refine_ls_hydrogen_treatment constr
_refine_ls_matrix_type full
_refine_ls_number_parameters 156
_refine_ls_number_reflns 4026
_refine_ls_number_restraints 1
_refine_ls_restrained_S_all 1.207
_refine_ls_R_factor_all 0.0160
_refine_ls_R_factor_gt 0.0157
_refine_ls_shift/su_max 0.000
_refine_ls_shift/su_mean 0.000
_refine_ls_structure_factor_coef Fsqd
_refine_ls_weighting_details 'w=1/[\s^2^(Fo^2^)+(0.0111P)^2^+2.8899P] where P=(Fo^2^+2Fc^2^)/3'
_refine_ls_weighting_scheme calc
_refine_ls_wR_factor_gt 0.0373
_refine_ls_wR_factor_ref 0.0374
_reflns_number_gt 3990
_reflns_number_total 4026
_reflns_threshold_expression 'I > 2\s(I)'
_cod_data_source_file zl2654sup1.cif
_cod_data_source_block I
_cod_depositor_comments
;Adding full bibliography for 2241382.cif.

 Adding full bibliography for 2241382.cif.
;
_cod_database_code 2241382
_cod_database_fobs_code 2241382
_shelx_space_group_comment
;
The symmetry employed for this shelxl refinement is uniquely defined
by the following loop, which should always be used as a source of
symmetry information in preference to the above space-group names.
They are only intended as comments.
;
_shelx_estimated_absorpt_t_min 0.285
_shelx_estimated_absorpt_t_max 0.501

loop_
_space_group_symop_operation_xyz
'x, y, z'
'-x, -y, z+1/2'
'-x+1/2, y, z+1/2'
'x+1/2, -y, z'

loop_
_atom_site_type_symbol
_atom_site_label
_atom_site_fract_x
_atom_site_fract_y
_atom_site_fract_z
_atom_site_U_iso_or_equiv
_atom_site_adp_type
_atom_site_calc_flag
_atom_site_occupancy
Sn Sn1 0.36213(2) 0.17120(4) 0.23984(4) 0.01142(6) Uani d 1
C C11 0.3258(2) -0.0290(8) 0.3886(6) 0.0208(11) Uani d 1
H H11 0.3094 -0.1370 0.3381 0.025 Uiso calc 1
H H12 0.2960 0.0344 0.4428 0.025 Uiso calc 1
H H13 0.3555 -0.0744 0.4518 0.025 Uiso calc 1
I I1 0.38951(2) 0.45560(5) 0.43351(4) 0.01814(7) Uani d 1
I I2 0.47258(2) 0.00336(5) 0.24365(4) 0.01947(7) Uani d 1
I I3 0.25648(2) 0.34316(4) 0.16992(3) 0.01643(7) Uani d 1
N N1 0.39831(16) 0.3374(6) 0.0575(4) 0.0115(7) Uani d 1
C C1 0.4260(2) 0.5041(7) 0.0732(5) 0.0145(9) Uani d 1
H H1 0.4291 0.5579 0.1639 0.017 Uiso calc 1
C C2 0.4501(2) 0.5987(8) -0.0381(5) 0.0174(10) Uani d 1
H H2 0.4696 0.7152 -0.0241 0.021 Uiso calc 1
C C3 0.4455(2) 0.5221(8) -0.1699(6) 0.0187(10) Uani d 1
H H3 0.4615 0.5851 -0.2482 0.022 Uiso calc 1
C C4 0.4168(2) 0.3504(7) -0.1865(5) 0.0154(9) Uani d 1
H H4 0.4126 0.2957 -0.2765 0.019 Uiso calc 1
C C5 0.39433(18) 0.2602(6) -0.0701(6) 0.0133(8) Uani d 1
C C6 0.36488(19) 0.0737(6) -0.0814(5) 0.0126(9) Uani d 1
N N2 0.34677(16) -0.0009(6) 0.0402(4) 0.0123(8) Uani d 1
C C7 0.3195(2) -0.1687(7) 0.0394(6) 0.0167(10) Uani d 1
H H7 0.3073 -0.2213 0.1256 0.020 Uiso calc 1
C C8 0.3088(2) -0.2670(7) -0.0824(6) 0.0185(10) Uani d 1
H H8 0.2890 -0.3846 -0.0803 0.022 Uiso calc 1
C C9 0.3276(2) -0.1905(8) -0.2087(6) 0.0194(10) Uani d 1
H H9 0.3210 -0.2559 -0.2939 0.023 Uiso calc 1
C C10 0.3558(2) -0.0188(7) -0.2079(6) 0.0172(10) Uani d 1
H H10 0.3688 0.0358 -0.2927 0.021 Uiso calc 1

loop_
_atom_site_aniso_label
_atom_site_aniso_U_11
_atom_site_aniso_U_22
_atom_site_aniso_U_33
_atom_site_aniso_U_12
_atom_site_aniso_U_13
_atom_site_aniso_U_23
Sn1 0.01426(13) 0.01016(13) 0.00985(14) -0.00100(10) 0.00007(12) -0.00058(13)
C11 0.024(3) 0.024(3) 0.014(2) -0.001(2) 0.003(2) -0.003(2)
I1 0.02387(15) 0.01725(13) 0.01331(14) -0.00236(13) -0.00016(12) -0.00381(14)
I2 0.01713(13) 0.01535(13) 0.02594(16) 0.00278(10) -0.00681(14) -0.00460(14)
I3 0.01422(13) 0.01633(14) 0.01874(15) 0.00167(11) 0.00060(12) -0.00138(13)
N1 0.0111(16) 0.0113(18) 0.0123(19) -0.0006(14) -0.0006(15) 0.0025(15)
C1 0.015(2) 0.013(2) 0.015(2) -0.0037(17) 0.0007(18) -0.0007(19)
C2 0.017(2) 0.015(2) 0.020(3) -0.0011(17) 0.0026(19) 0.002(2)
C3 0.021(2) 0.020(3) 0.016(2) 0.0001(19) 0.0066(19) 0.007(2)
C4 0.021(2) 0.016(2) 0.009(2) 0.0008(19) 0.0006(18) -0.0012(18)
C5 0.0101(18) 0.013(2) 0.016(2) -0.0005(15) -0.0008(18) 0.003(2)
C6 0.014(2) 0.013(2) 0.011(2) 0.0007(15) -0.0024(17) -0.001(2)
N2 0.0126(18) 0.0106(19) 0.014(2) 0.0025(14) 0.0006(16) 0.0002(16)
C7 0.017(2) 0.015(2) 0.018(3) -0.0001(18) -0.0003(19) 0.002(2)
C8 0.019(2) 0.013(2) 0.023(3) -0.0009(18) -0.006(2) -0.004(2)
C9 0.024(2) 0.016(2) 0.019(2) 0.0002(19) -0.006(2) -0.0059(19)
C10 0.020(2) 0.016(2) 0.015(2) 0.0007(19) -0.0017(18) -0.0027(19)

loop_
_atom_type_symbol
_atom_type_description
_atom_type_scat_dispersion_real
_atom_type_scat_dispersion_imag
_atom_type_scat_source
C C 0.0033 0.0016 'International Tables Vol C Tables 4.2.6.8 and 6.1.1.4'
H H 0.0000 0.0000 'International Tables Vol C Tables 4.2.6.8 and 6.1.1.4'
N N 0.0061 0.0033 'International Tables Vol C Tables 4.2.6.8 and 6.1.1.4'
Sn Sn -0.6537 1.4246 'International Tables Vol C Tables 4.2.6.8 and 6.1.1.4'
I I -0.4742 1.8119 'International Tables Vol C Tables 4.2.6.8 and 6.1.1.4'

loop_
_geom_angle_atom_site_label_1
_geom_angle_atom_site_label_2
_geom_angle_atom_site_label_3
_geom_angle
_geom_angle_publ_flag
C11 Sn1 N1 169.90(18) ?
C11 Sn1 N2 98.16(18) ?
N1 Sn1 N2 71.89(15) ?
C11 Sn1 I1 96.85(14) yes
N1 Sn1 I1 93.16(11) ?
N2 Sn1 I1 164.86(10) ?
C11 Sn1 I3 94.87(15) yes
N1 Sn1 I3 85.89(10) ?
N2 Sn1 I3 83.69(10) ?
I1 Sn1 I3 93.064(13) yes
C11 Sn1 I2 94.73(15) ?
N1 Sn1 I2 83.15(10) ?
N2 Sn1 I2 86.34(10) ?
I1 Sn1 I2 94.416(13) yes
I3 Sn1 I2 167.039(17) yes
Sn1 C11 H11 109.5 ?
Sn1 C11 H12 109.5 ?
H11 C11 H12 109.5 ?
Sn1 C11 H13 109.5 ?
H11 C11 H13 109.5 ?
H12 C11 H13 109.5 ?
C5 N1 C1 119.2(4) ?
C5 N1 Sn1 117.8(3) ?
C1 N1 Sn1 122.9(3) ?
N1 C1 C2 122.1(5) ?
N1 C1 H1 118.9 ?
C2 C1 H1 118.9 ?
C3 C2 C1 119.2(5) ?
C3 C2 H2 120.4 ?
C1 C2 H2 120.4 ?
C2 C3 C4 118.8(5) ?
C2 C3 H3 120.6 ?
C4 C3 H3 120.6 ?
C5 C4 C3 119.4(5) ?
C5 C4 H4 120.3 ?
C3 C4 H4 120.3 ?
N1 C5 C4 121.3(4) ?
N1 C5 C6 117.2(5) ?
C4 C5 C6 121.5(5) ?
N2 C6 C10 121.4(4) ?
N2 C6 C5 115.4(4) ?
C10 C6 C5 123.2(5) ?
C7 N2 C6 119.3(4) ?
C7 N2 Sn1 123.0(3) ?
C6 N2 Sn1 117.7(3) ?
N2 C7 C8 122.2(5) ?
N2 C7 H7 118.9 ?
C8 C7 H7 118.9 ?
C7 C8 C9 118.8(4) ?
C7 C8 H8 120.6 ?
C9 C8 H8 120.6 ?
C10 C9 C8 119.0(5) ?
C10 C9 H9 120.5 ?
C8 C9 H9 120.5 ?
C9 C10 C6 119.3(5) ?
C9 C10 H10 120.4 ?
C6 C10 H10 120.4 ?

loop_
_geom_bond_atom_site_label_1
_geom_bond_atom_site_label_2
_geom_bond_distance
_geom_bond_publ_flag
Sn1 C11 2.179(5) yes
Sn1 N1 2.268(4) yes
Sn1 N2 2.293(4) yes
Sn1 I1 2.8041(5) yes
Sn1 I3 2.8476(4) yes
Sn1 I2 2.8580(4) yes
C11 H11 0.9800 ?
C11 H12 0.9800 ?
C11 H13 0.9800 ?
N1 C5 1.341(7) ?
N1 C1 1.351(6) ?
C1 C2 1.379(7) ?
C1 H1 0.9500 ?
C2 C3 1.377(8) ?
C2 H2 0.9500 ?
C3 C4 1.393(7) ?
C3 H3 0.9500 ?
C4 C5 1.388(7) ?
C4 H4 0.9500 ?
C5 C6 1.488(6) ?
C6 N2 1.347(7) ?
C6 C10 1.392(7) ?
N2 C7 1.344(6) ?
C7 C8 1.379(8) ?
C7 H7 0.9500 ?
C8 C9 1.396(8) ?
C8 H8 0.9500 ?
C9 C10 1.379(7) ?
C9 H9 0.9500 ?
C10 H10 0.9500 ?
